data_2015287
loop_
_publ_author_name
'Kasyan, Oleg'
'Thondorf, Iris'
'Bolte, Michael'
'Kalchenko, Vitaly'
'B\"ohmer, Volker'

_publ_section_title
;
 Unusual conformations of 1,3-dialkoxythiacalix[4]arenes in the solid
 state
;
_journal_coeditor_code AV3005
_journal_issue 5
_journal_name_full 'Acta Crystallographica Section C'
_journal_page_first o289
_journal_page_last o294
_journal_paper_doi 10.1107/S0108270106011243
_journal_volume 62
_journal_year 2006
_chemical_formula_iupac 'C30 H20 N4 O12 S4'
_chemical_formula_moiety 'C30 H20 N4 O12 S4'
_chemical_formula_sum 'C30 H20 N4 O12 S4'
_chemical_formula_weight 756.74
_chemical_name_systematic
;
syn-2^2^,4^2^-dihydroxy-1^5^,2^5^,3^5^,4^5^-tetranitro-1^2^,3^2^-
bis(prop-2-enoxy)thiacalix[4]arene
;
_space_group_IT_number 62
_symmetry_cell_setting orthorhombic
_symmetry_space_group_name_Hall '-P 2ac 2n'
_symmetry_space_group_name_H-M 'P n m a'
_atom_sites_solution_hydrogens geom
_atom_sites_solution_primary direct
_atom_sites_solution_secondary difmap
_audit_creation_method SHELXL-97
_cell_angle_alpha 90.00
_cell_angle_beta 90.00
_cell_angle_gamma 90.00
_cell_formula_units_Z 4
_cell_length_a 17.2475(17)
_cell_length_b 20.4150(19)
_cell_length_c 9.1020(10)
_cell_measurement_reflns_used 23347
_cell_measurement_temperature 173(2)
_cell_measurement_theta_max 25.8
_cell_measurement_theta_min 3.4
_cell_volume 3204.9(6)
_computing_cell_refinement X-Area
_computing_data_collection 'X-Area (Stoe & Cie, 2001)'
_computing_data_reduction X-Area
_computing_molecular_graphics 'XP in SHELXTL-Plus (Sheldrick, 1991)'
_computing_publication_material SHELXL97
_computing_structure_refinement 'SHELXL97 (Sheldrick, 1997)'
_computing_structure_solution 'SHELXS97 (Sheldrick, 1990)'
_diffrn_ambient_temperature 173(2)
_diffrn_measured_fraction_theta_full 0.997
_diffrn_measured_fraction_theta_max 0.986
_diffrn_measurement_device_type 'STOE IPDS-II two-circle-diffractometer'
_diffrn_measurement_method \w
_diffrn_radiation_monochromator graphite
_diffrn_radiation_source 'fine-focus sealed tube'
_diffrn_radiation_type MoK\a
_diffrn_radiation_wavelength 0.71073
_diffrn_reflns_av_R_equivalents 0.0982
_diffrn_reflns_av_sigmaI/netI 0.0773
_diffrn_reflns_limit_h_max 21
_diffrn_reflns_limit_h_min -20
_diffrn_reflns_limit_k_max 24
_diffrn_reflns_limit_k_min -22
_diffrn_reflns_limit_l_max 11
_diffrn_reflns_limit_l_min -11
_diffrn_reflns_number 44126
_diffrn_reflns_theta_full 25.00
_diffrn_reflns_theta_max 25.78
_diffrn_reflns_theta_min 3.40
_diffrn_standards_decay_% 0
_diffrn_standards_interval_time 0
_diffrn_standards_number 0
_exptl_absorpt_coefficient_mu 0.369
_exptl_absorpt_correction_T_max 0.961
_exptl_absorpt_correction_T_min 0.892
_exptl_absorpt_correction_type multi-scan
_exptl_absorpt_process_details '(MULABS; Spek, 2003; Blessing, 1995)'
_exptl_crystal_colour colourless
_exptl_crystal_density_diffrn 1.568
_exptl_crystal_density_method 'not measured'
_exptl_crystal_description plate
_exptl_crystal_F_000 1552
_exptl_crystal_size_max 0.39
_exptl_crystal_size_mid 0.12
_exptl_crystal_size_min 0.04
_refine_diff_density_max 0.738
_refine_diff_density_min -0.482
_refine_ls_extinction_coef 0.0092(19)
_refine_ls_extinction_expression Fc^*^=kFc[1+0.001xFc^2^\l^3^/sin(2\q)]^-1/4^
_refine_ls_extinction_method SHELXL97
_refine_ls_goodness_of_fit_ref 1.104
_refine_ls_hydrogen_treatment constr
_refine_ls_matrix_type full
_refine_ls_number_parameters 239
_refine_ls_number_reflns 3127
_refine_ls_number_restraints 1
_refine_ls_restrained_S_all 1.105
_refine_ls_R_factor_all 0.1145
_refine_ls_R_factor_gt 0.0926
_refine_ls_shift/su_max 0.000
_refine_ls_shift/su_mean 0.000
_refine_ls_structure_factor_coef Fsqd
_refine_ls_weighting_details 'calc w=1/[\s^2^(Fo^2^)+(0.1315P)^2^+3.5315P] where P=(Fo^2^+2Fc^2^)/3'
_refine_ls_weighting_scheme calc
_refine_ls_wR_factor_gt 0.2373
_refine_ls_wR_factor_ref 0.2565
_reflns_number_gt 2375
_reflns_number_total 3127
_reflns_threshold_expression I>2\s(I)
_cod_data_source_file av3005.cif
_cod_data_source_block 3b2
_cod_depositor_comments
;
The following automatic conversions were performed:
'_symmetry_cell_setting' value 'Orthorhombic' changed to 'orthorhombic'
according to '/home/saulius/struct/CIF-dictionaries/cif_core.dic'
dictionary named 'cif_core.dic' version 2.4.1 from 2010-06-29.

Automatic conversion script
Id: cif_fix_enum 1527 2010-12-29 10:47:43Z saulius 

The following automatic conversions were performed:

'_symmetry_cell_setting' value 'Orthorhombic' changed to
'orthorhombic' according to
/home/saulius/struct/CIF-dictionaries/cif_core.dic dictionary named
'cif_core.dic' version 2.4.1 from 2010-06-29.

Automatic conversion script
Id: cif_fix_values 1715 2011-07-08 13:25:40Z adriana 
;
_cod_database_code 2015287

loop_
_symmetry_equiv_pos_as_xyz
'x, y, z'
'-x+1/2, -y, z+1/2'
'-x, y+1/2, -z'
'x+1/2, -y+1/2, -z+1/2'
'-x, -y, -z'
'x-1/2, y, -z-1/2'
'x, -y-1/2, z'
'-x-1/2, y-1/2, z-1/2'

loop_
_atom_site_type_symbol
_atom_site_label
_atom_site_fract_x
_atom_site_fract_y
_atom_site_fract_z
_atom_site_U_iso_or_equiv
_atom_site_adp_type
_atom_site_calc_flag
_atom_site_refinement_flags
_atom_site_occupancy
_atom_site_disorder_assembly
_atom_site_disorder_group
S S1 0.61872(9) 0.61341(8) 0.82180(14) 0.0656(5) Uani d . 1 . .
S S2 0.69118(9) 0.61361(8) 0.22341(16) 0.0693(5) Uani d . 1 . .
O O12 0.72499(18) 0.62180(17) 0.5518(4) 0.0529(9) Uani d . 1 . .
O O22 0.6226(3) 0.7500 0.2025(6) 0.089(2) Uani d S 1 . .
H H22 0.6069 0.7888 0.1948 0.133 Uiso d PR 0.50 . .
O O25 0.9692(3) 0.6984(3) 0.3656(11) 0.145(3) Uani d . 1 . .
O O151 0.3995(2) 0.5491(2) 0.2899(4) 0.0697(11) Uani d . 1 . .
O O152 0.3698(2) 0.5563(2) 0.5220(5) 0.0772(13) Uani d . 1 . .
O O32 0.5521(3) 0.7500 0.7811(7) 0.090(2) Uani d S 1 . .
H H32 0.5362 0.7888 0.7741 0.134 Uiso d PR 0.50 . .
O O35 0.8993(3) 0.7006(3) 0.9325(11) 0.157(4) Uani d . 1 . .
N N15 0.4162(2) 0.5614(2) 0.4195(5) 0.0540(10) Uani d . 1 . .
N N25 0.9362(4) 0.7500 0.3509(11) 0.082(2) Uani d S 1 . .
N N35 0.8678(4) 0.7500 0.9116(8) 0.0654(18) Uani d S 1 . .
C C11 0.5931(3) 0.6069(2) 0.6329(5) 0.0491(11) Uani d . 1 . .
C C12 0.6480(2) 0.6114(2) 0.5186(5) 0.0438(10) Uani d . 1 . .
C C13 0.6245(3) 0.6070(2) 0.3721(5) 0.0489(11) Uani d . 1 . .
C C14 0.5475(3) 0.5910(2) 0.3386(5) 0.0506(11) Uani d . 1 . .
H H14 0.5310 0.5868 0.2395 0.061 Uiso calc R 1 . .
C C15 0.4963(2) 0.5814(2) 0.4531(5) 0.0470(11) Uani d . 1 . .
C C16 0.5166(3) 0.5907(3) 0.5992(5) 0.0508(11) Uani d . 1 . .
H H16 0.4791 0.5860 0.6749 0.061 Uiso calc R 1 . .
C C21 0.7377(3) 0.6903(3) 0.2582(5) 0.0575(13) Uani d . 1 . .
C C22 0.6982(4) 0.7500 0.2389(7) 0.0552(17) Uani d S 1 . .
C C25 0.8531(4) 0.7500 0.3108(9) 0.062(2) Uani d S 1 . .
C C26 0.8163(3) 0.6903(3) 0.2952(7) 0.0628(14) Uani d . 1 . .
H H26 0.8438 0.6504 0.3091 0.075 Uiso calc R 1 . .
C C31 0.6675(3) 0.6902(3) 0.8310(5) 0.0510(12) Uani d . 1 . .
C C32 0.6282(4) 0.7500 0.8138(7) 0.0545(18) Uani d S 1 . .
C C35 0.7837(4) 0.7500 0.8833(7) 0.0501(16) Uani d S 1 . .
C C36 0.7464(3) 0.6904(3) 0.8664(5) 0.0497(11) Uani d . 1 . .
H H36 0.7739 0.6505 0.8786 0.060 Uiso calc R 1 . .
C C121 0.7672(3) 0.5614(3) 0.5776(8) 0.0747(17) Uani d . 1 A .
H H12A 0.7616 0.5317 0.4922 0.090 Uiso calc R 1 . .
H H12B 0.7465 0.5389 0.6656 0.090 Uiso calc R 1 . .
C C122 0.8506(3) 0.5785(3) 0.6001(7) 0.0703(16) Uani d D 1 . .
H H12G 0.8630 0.6168 0.6543 0.084 Uiso calc PR 0.726(15) A 1
H H12H 0.8844 0.5426 0.6181 0.084 Uiso calc PR 0.274(15) A 2
C C123 0.9054(5) 0.5438(4) 0.5499(9) 0.069(3) Uiso d PD 0.726(15) A 1
H H12C 0.9533 0.5637 0.5239 0.083 Uiso calc PR 0.726(15) A 1
H H12D 0.8986 0.4979 0.5381 0.083 Uiso calc PR 0.726(15) A 1
C C124 0.8827(11) 0.6354(7) 0.598(2) 0.058(6) Uiso d PD 0.274(15) A 2
H H12E 0.9344 0.6402 0.5642 0.070 Uiso calc PR 0.274(15) A 2
H H12F 0.8546 0.6727 0.6311 0.070 Uiso calc PR 0.274(15) A 2

loop_
_atom_site_aniso_label
_atom_site_aniso_U_11
_atom_site_aniso_U_22
_atom_site_aniso_U_33
_atom_site_aniso_U_12
_atom_site_aniso_U_13
_atom_site_aniso_U_23
S1 0.0660(8) 0.0898(11) 0.0411(7) -0.0310(7) -0.0067(5) 0.0057(6)
S2 0.0691(9) 0.0859(11) 0.0528(8) -0.0209(7) 0.0181(6) -0.0188(7)
O12 0.0364(16) 0.062(2) 0.060(2) -0.0051(14) -0.0038(14) -0.0023(15)
O22 0.045(3) 0.169(7) 0.052(3) 0.000 -0.006(2) 0.000
O25 0.050(3) 0.080(3) 0.305(10) 0.010(2) -0.012(4) -0.008(5)
O32 0.034(3) 0.160(7) 0.075(4) 0.000 -0.007(2) 0.000
O35 0.059(3) 0.064(3) 0.347(12) 0.010(2) -0.065(5) -0.014(5)
O151 0.057(2) 0.084(3) 0.068(2) -0.010(2) -0.0290(18) 0.007(2)
O152 0.0428(19) 0.093(3) 0.096(3) -0.0105(19) 0.007(2) -0.021(2)
N15 0.041(2) 0.055(2) 0.066(3) 0.0013(18) -0.0107(19) -0.0011(19)
N25 0.040(3) 0.067(5) 0.139(7) 0.000 0.010(4) 0.000
N35 0.049(3) 0.050(4) 0.098(5) 0.000 -0.019(3) 0.000
C11 0.045(2) 0.054(3) 0.049(2) -0.004(2) -0.005(2) 0.004(2)
C12 0.035(2) 0.046(2) 0.050(2) -0.0041(17) -0.0049(18) -0.0015(19)
C13 0.044(2) 0.054(3) 0.049(2) -0.005(2) 0.0015(19) -0.005(2)
C14 0.052(3) 0.054(3) 0.045(2) -0.003(2) -0.009(2) -0.001(2)
C15 0.036(2) 0.053(3) 0.053(3) -0.0039(19) -0.0097(18) 0.000(2)
C16 0.040(2) 0.057(3) 0.055(3) -0.002(2) 0.0004(19) -0.002(2)
C21 0.051(3) 0.076(4) 0.046(3) -0.009(2) 0.016(2) -0.007(2)
C22 0.052(4) 0.077(5) 0.037(3) 0.000 0.011(3) 0.000
C25 0.041(4) 0.064(5) 0.081(5) 0.000 0.018(3) 0.000
C26 0.048(3) 0.066(3) 0.074(4) 0.002(2) 0.021(2) -0.007(3)
C31 0.048(2) 0.076(3) 0.029(2) -0.010(2) 0.0011(18) -0.002(2)
C32 0.039(3) 0.088(5) 0.036(3) 0.000 -0.001(3) 0.000
C35 0.039(3) 0.063(4) 0.048(4) 0.000 -0.010(3) 0.000
C36 0.050(3) 0.064(3) 0.035(2) 0.002(2) -0.0040(18) -0.002(2)
C121 0.045(3) 0.068(4) 0.110(5) 0.002(3) -0.021(3) 0.005(3)
C122 0.047(3) 0.089(4) 0.075(4) 0.007(3) -0.015(3) -0.013(3)

loop_
_atom_type_symbol
_atom_type_description
_atom_type_scat_dispersion_real
_atom_type_scat_dispersion_imag
_atom_type_scat_source
C C 0.0033 0.0016 'International Tables Vol C Tables 4.2.6.8 and 6.1.1.4'
H H 0.0000 0.0000 'International Tables Vol C Tables 4.2.6.8 and 6.1.1.4'
N N 0.0061 0.0033 'International Tables Vol C Tables 4.2.6.8 and 6.1.1.4'
O O 0.0106 0.0060 'International Tables Vol C Tables 4.2.6.8 and 6.1.1.4'
S S 0.1246 0.1234 'International Tables Vol C Tables 4.2.6.8 and 6.1.1.4'

loop_
_geom_angle_atom_site_label_1
_geom_angle_atom_site_label_2
_geom_angle_atom_site_label_3
_geom_angle_site_symmetry_1
_geom_angle_site_symmetry_3
_geom_angle
C31 S1 C11 . . 103.2(2)
C16 C11 C12 . . 119.3(4)
C16 C11 S1 . . 117.7(4)
C12 C11 S1 . . 122.7(3)
O12 C12 C13 . . 119.9(4)
O12 C12 C11 . . 119.7(4)
C13 C12 C11 . . 120.3(4)
C12 C13 C14 . . 119.8(4)
C12 C13 S2 . . 122.2(3)
C14 C13 S2 . . 117.7(4)
C15 C14 C13 . . 118.4(4)
C15 C14 H14 . . 120.8
C13 C14 H14 . . 120.8
C14 C15 C16 . . 122.8(4)
C14 C15 N15 . . 118.9(4)
C16 C15 N15 . . 118.3(4)
C15 C16 C11 . . 118.8(4)
C15 C16 H16 . . 120.6
C11 C16 H16 . . 120.6
C12 O12 C121 . . 112.8(4)
O12 C121 C122 . . 107.9(5)
O12 C121 H12A . . 110.1
C122 C121 H12A . . 110.1
O12 C121 H12B . . 110.1
C122 C121 H12B . . 110.1
H12A C121 H12B . . 108.4
C123 C122 C124 . . 100.3(11)
C123 C122 C121 . . 122.6(7)
C124 C122 C121 . . 128.5(10)
C123 C122 H12G . . 118.7
C121 C122 H12G . . 118.7
C124 C122 H12H . . 115.8
C121 C122 H12H . . 115.8
H12G C122 H12H . . 114.1
C122 C123 H12C . . 120.0
C122 C123 H12D . . 120.0
H12C C123 H12D . . 120.0
C122 C124 H12E . . 120.0
C122 C124 H12F . . 120.0
H12E C124 H12F . . 120.0
O152 N15 O151 . . 123.6(4)
O152 N15 C15 . . 118.3(4)
O151 N15 C15 . . 118.1(4)
C13 S2 C21 . . 102.8(2)
C26 C21 C22 . . 119.9(5)
C26 C21 S2 . . 118.6(5)
C22 C21 S2 . . 121.3(4)
O22 C22 C21 . 7_575 120.0(3)
O22 C22 C21 . . 120.0(3)
C21 C22 C21 7_575 . 120.0(7)
C26 C25 C26 7_575 . 123.9(7)
C26 C25 N25 7_575 . 118.0(4)
C26 C25 N25 . . 118.0(4)
C25 C26 C21 . . 118.1(6)
C25 C26 H26 . . 121.0
C21 C26 H26 . . 121.0
C22 O22 H22 . . 109.5
O25 N25 O25 . 7_575 122.0(8)
O25 N25 C25 . . 119.0(4)
O25 N25 C25 7_575 . 119.0(4)
C36 C31 C32 . . 119.4(5)
C36 C31 S1 . . 118.3(4)
C32 C31 S1 . . 122.2(4)
O32 C32 C31 . . 119.6(3)
O32 C32 C31 . 7_575 119.6(3)
C31 C32 C31 . 7_575 120.7(6)
C36 C35 C36 7_575 . 122.9(6)
C36 C35 N35 7_575 . 118.5(3)
C36 C35 N35 . . 118.5(3)
C35 C36 C31 . . 118.8(5)
C35 C36 H36 . . 120.6
C31 C36 H36 . . 120.6
C32 O32 H32 . . 109.5
O35 N35 O35 . 7_575 120.7(7)
O35 N35 C35 . . 119.3(4)
O35 N35 C35 7_575 . 119.2(4)

loop_
_geom_bond_atom_site_label_1
_geom_bond_atom_site_label_2
_geom_bond_distance
S1 C31 1.780(5)
S1 C11 1.780(5)
C11 C16 1.394(6)
C11 C12 1.410(7)
C12 O12 1.378(5)
C12 C13 1.397(7)
C13 C14 1.402(7)
C13 S2 1.781(5)
C14 C15 1.380(7)
C14 H14 0.9500
C15 C16 1.389(7)
C15 N15 1.473(6)
C16 H16 0.9500
O12 C121 1.451(7)
C121 C122 1.494(8)
C121 H12A 0.9900
C121 H12B 0.9900
C122 C123 1.266(9)
C122 C124 1.288(12)
C122 H12G 0.9500
C122 H12H 0.9500
C123 H12C 0.9500
C123 H12D 0.9500
C124 H12E 0.9500
C124 H12F 0.9500
N15 O152 1.233(6)
N15 O151 1.239(5)
S2 C21 1.787(6)
C21 C26 1.397(8)
C21 C22 1.408(7)
C22 O22 1.346(9)
C25 C26 1.381(7)
C25 N25 1.480(10)
C26 H26 0.9500
O22 H22 0.8399
N25 O25 1.204(6)
C31 C36 1.399(7)
C31 C32 1.405(6)
C32 O32 1.347(8)
C35 C36 1.385(6)
C35 N35 1.473(8)
C36 H36 0.9500
O32 H32 0.8400
N35 O35 1.162(6)

loop_
_geom_hbond_atom_site_label_D
_geom_hbond_atom_site_label_H
_geom_hbond_atom_site_label_A
_geom_hbond_site_symmetry_A
_geom_hbond_distance_DH
_geom_hbond_distance_HA
_geom_hbond_distance_DA
_geom_hbond_angle_DHA
O22 H22 O25 4_465 0.84 2.45 2.915(8) 116
O22 H22 S2 7_575 0.84 2.48 3.031(3) 124
O32 H32 S1 7_575 0.84 2.49 3.039(3) 124

loop_
_geom_torsion_atom_site_label_1
_geom_torsion_atom_site_label_2
_geom_torsion_atom_site_label_3
_geom_torsion_atom_site_label_4
_geom_torsion_site_symmetry_1
_geom_torsion_site_symmetry_4
_geom_torsion
C31 S1 C11 C16 . . -130.5(4)
C31 S1 C11 C12 . . 55.5(5)
C16 C11 C12 O12 . . -174.4(4)
S1 C11 C12 O12 . . -0.5(6)
C16 C11 C12 C13 . . 7.2(7)
S1 C11 C12 C13 . . -178.9(4)
O12 C12 C13 C14 . . 174.6(4)
C11 C12 C13 C14 . . -7.0(7)
O12 C12 C13 S2 . . 0.7(7)
C11 C12 C13 S2 . . 179.1(4)
C12 C13 C14 C15 . . 1.6(7)
S2 C13 C14 C15 . . 175.8(4)
C13 C14 C15 C16 . . 3.7(8)
C13 C14 C15 N15 . . -177.0(4)
C14 C15 C16 C11 . . -3.5(8)
N15 C15 C16 C11 . . 177.2(4)
C12 C11 C16 C15 . . -2.0(7)
S1 C11 C16 C15 . . -176.2(4)
C13 C12 O12 C121 . . -93.8(6)
C11 C12 O12 C121 . . 87.9(6)
C12 O12 C121 C122 . . 175.4(5)
O12 C121 C122 C123 . . -141.3(7)
O12 C121 C122 C124 . . 0.0(14)
C14 C15 N15 O152 . . -176.3(5)
C16 C15 N15 O152 . . 3.0(7)
C14 C15 N15 O151 . . 5.2(7)
C16 C15 N15 O151 . . -175.5(5)
C12 C13 S2 C21 . . -55.0(5)
C14 C13 S2 C21 . . 131.0(4)
C13 S2 C21 C26 . . 113.3(4)
C13 S2 C21 C22 . . -71.3(5)
C26 C21 C22 O22 . . 179.6(5)
S2 C21 C22 O22 . . 4.3(8)
C26 C21 C22 C21 . 7_575 -0.7(9)
S2 C21 C22 C21 . 7_575 -176.0(3)
C26 C25 C26 C21 7_575 . 1.4(12)
N25 C25 C26 C21 . . 179.6(6)
C22 C21 C26 C25 . . -0.3(8)
S2 C21 C26 C25 . . 175.1(5)
C26 C25 N25 O25 7_575 . 179.7(9)
C26 C25 N25 O25 . . 1.4(13)
C26 C25 N25 O25 7_575 7_575 -1.4(13)
C26 C25 N25 O25 . 7_575 -179.7(9)
C11 S1 C31 C36 . . -114.5(4)
C11 S1 C31 C32 . . 69.9(5)
C36 C31 C32 O32 . . -179.4(5)
S1 C31 C32 O32 . . -3.8(8)
C36 C31 C32 C31 . 7_575 0.4(9)
S1 C31 C32 C31 . 7_575 175.9(3)
C36 C35 C36 C31 7_575 . -0.1(9)
N35 C35 C36 C31 . . -176.3(5)
C32 C31 C36 C35 . . -0.1(7)
S1 C31 C36 C35 . . -175.8(4)
C36 C35 N35 O35 7_575 . 176.6(8)
C36 C35 N35 O35 . . -7.1(12)
C36 C35 N35 O35 7_575 7_575 7.1(12)
C36 C35 N35 O35 . 7_575 -176.6(8)
